data_7104246
loop_
_publ_author_name
'Knott, Kerstin E'
'Auschill, Stefan'
'J\"ager, Anne'
'Kn\"olker, Hans-Joachim'

_publ_section_title
;
 First total synthesis of the whole series of the antiostatins A and B.
;
_journal_issue 12
_journal_name_full 'Chemical communications (Cambridge, England)'
_journal_page_first 1467
_journal_page_last 1469
_journal_paper_doi 10.1039/b821039j
_journal_volume 34
_journal_year 2009
_chemical_compound_source synthesis
_chemical_formula_moiety 'C21 H28 N2 O'
_chemical_formula_sum 'C21 H28 N2 O'
_chemical_formula_weight 324.45
_space_group_IT_number 14
_symmetry_cell_setting monoclinic
_symmetry_Int_Tables_number 14
_symmetry_space_group_name_Hall '-P 2ybc'
_symmetry_space_group_name_H-M 'P 1 21/c 1'
_atom_sites_solution_hydrogens geom
_atom_sites_solution_primary direct
_atom_sites_solution_secondary difmap
_audit_creation_method SHELXL-97
_cell_angle_alpha 90.00
_cell_angle_beta 113.91(3)
_cell_angle_gamma 90.00
_cell_formula_units_Z 4
_cell_length_a 15.921(3)
_cell_length_b 4.739(1)
_cell_length_c 26.736(5)
_cell_measurement_reflns_used 475
_cell_measurement_temperature 198(2)
_cell_measurement_theta_max 23.513
_cell_measurement_theta_min 4.096
_cell_volume 1844.1(6)
_computing_cell_refinement 'Dirax/lsq (Duisenberg, 1992)'
_computing_data_collection 'Collect (Nonius BV, 1999)'
_computing_data_reduction 'EvalCCD (Duisenberg et al., 2003)'
_computing_molecular_graphics 'ORTEP-3 for Windows (Farrugia, 1997)'
_computing_publication_material 'WinGX (Farrugia 1999), enCIFer (Allen et al. 2004)'
_computing_structure_refinement 'SHELXL-97 (Sheldrick, 1997), WinGX (Farrugia 1999), PLATON (Spek 2005)'
_computing_structure_solution 'SIR2004 (Burla et al., 2005)'
_diffrn_ambient_temperature 198(2)
_diffrn_detector_area_resol_mean 9
_diffrn_measured_fraction_theta_full 0.998
_diffrn_measured_fraction_theta_max 0.998
_diffrn_measurement_device_type KappaCCD
_diffrn_measurement_method \f
_diffrn_radiation_monochromator graphite
_diffrn_radiation_probe x-ray
_diffrn_radiation_type MoK\a
_diffrn_radiation_wavelength 0.71073
_diffrn_reflns_av_R_equivalents 0.0538
_diffrn_reflns_av_sigmaI/netI 0.0417
_diffrn_reflns_limit_h_max 19
_diffrn_reflns_limit_h_min -19
_diffrn_reflns_limit_k_max 5
_diffrn_reflns_limit_k_min -5
_diffrn_reflns_limit_l_max 32
_diffrn_reflns_limit_l_min -32
_diffrn_reflns_number 27882
_diffrn_reflns_theta_full 26.00
_diffrn_reflns_theta_max 26.00
_diffrn_reflns_theta_min 3.05
_diffrn_source 'fine-focus sealed tube'
_exptl_absorpt_coefficient_mu 0.072
_exptl_absorpt_correction_T_max 0.9964
_exptl_absorpt_correction_T_min 0.9022
_exptl_absorpt_correction_type multi-scan
_exptl_absorpt_process_details 'SADABS version 2.10 (Sheldrick,Bruker AXS Inc.,2002)'
_exptl_crystal_colour yellow
_exptl_crystal_density_diffrn 1.169
_exptl_crystal_density_method 'not measured'
_exptl_crystal_description needle
_exptl_crystal_F_000 704
_exptl_crystal_size_max 0.25
_exptl_crystal_size_mid 0.08
_exptl_crystal_size_min 0.05
_refine_diff_density_max 0.173
_refine_diff_density_min -0.174
_refine_diff_density_rms 0.040
_refine_ls_extinction_method none
_refine_ls_goodness_of_fit_ref 1.049
_refine_ls_hydrogen_treatment mixed
_refine_ls_matrix_type full
_refine_ls_number_parameters 232
_refine_ls_number_reflns 3615
_refine_ls_number_restraints 0
_refine_ls_restrained_S_all 1.049
_refine_ls_R_factor_all 0.1027
_refine_ls_R_factor_gt 0.0528
_refine_ls_shift/su_max 0.000
_refine_ls_shift/su_mean 0.000
_refine_ls_structure_factor_coef Fsqd
_refine_ls_weighting_details 'calc w=1/[\s^2^(Fo^2^)+(0.0485P)^2^+0.6995P] where P=(Fo^2^+2Fc^2^)/3'
_refine_ls_weighting_scheme calc
_refine_ls_wR_factor_gt 0.1061
_refine_ls_wR_factor_ref 0.1269
_reflns_number_gt 2272
_reflns_number_total 3615
_reflns_threshold_expression >2sigma(I)
_cod_data_source_file b821039j.txt
_cod_data_source_block an75
_cod_original_sg_symbol_H-M 'P 21/c'
_cod_database_code 7104246

loop_
_symmetry_equiv_pos_as_xyz
'x, y, z'
'-x, y+1/2, -z+1/2'
'-x, -y, -z'
'x, -y-1/2, z-1/2'

loop_
_atom_site_label
_atom_site_type_symbol
_atom_site_fract_x
_atom_site_fract_y
_atom_site_fract_z
_atom_site_U_iso_or_equiv
_atom_site_adp_type
_atom_site_occupancy
_atom_site_symmetry_multiplicity
_atom_site_calc_flag
_atom_site_refinement_flags
_atom_site_disorder_assembly
_atom_site_disorder_group
C1 C -0.19953(12) 0.2755(4) 0.07660(8) 0.0367(5) Uani 1 1 d . . .
C2 C -0.22457(13) 0.4301(4) 0.02831(8) 0.0409(5) Uani 1 1 d . . .
C21 C -0.31803(14) 0.3949(6) -0.01780(9) 0.0592(7) Uani 1 1 d . . .
H21A H -0.3287 0.5483 -0.0443 0.089 Uiso 1 1 calc R . .
H21B H -0.3653 0.4001 -0.0031 0.089 Uiso 1 1 calc R . .
H21C H -0.3208 0.2134 -0.0360 0.089 Uiso 1 1 calc R . .
C3 C -0.16277(13) 0.6224(4) 0.02197(8) 0.0392(5) Uani 1 1 d . . .
O3 O -0.18872(9) 0.7775(3) -0.02640(5) 0.0501(4) Uani 1 1 d . . .
C31 C -0.16299(16) 0.6374(6) -0.06566(9) 0.0604(7) Uani 1 1 d . . .
H31A H -0.0967 0.6005 -0.0494 0.091 Uiso 1 1 calc R . .
H31B H -0.1783 0.7577 -0.0980 0.091 Uiso 1 1 calc R . .
H31C H -0.1963 0.4584 -0.0764 0.091 Uiso 1 1 calc R . .
C4 C -0.07626(13) 0.6774(4) 0.06266(8) 0.0355(5) Uani 1 1 d . . .
N4 N -0.01770(14) 0.8739(4) 0.05424(9) 0.0444(5) Uani 1 1 d . . .
H4A H 0.0197(14) 0.974(5) 0.0862(9) 0.051(7) Uiso 1 1 d . . .
H4B H -0.0482(15) 0.992(5) 0.0279(10) 0.063(8) Uiso 1 1 d . . .
C4A C -0.04884(12) 0.5162(4) 0.11054(7) 0.0332(4) Uani 1 1 d . . .
C4B C 0.03639(12) 0.4908(4) 0.15845(8) 0.0337(5) Uani 1 1 d . . .
C5 C 0.12328(13) 0.6167(4) 0.17664(8) 0.0405(5) Uani 1 1 d . . .
H5 H 0.1351 0.7602 0.1555 0.049 Uiso 1 1 calc R . .
C6 C 0.19144(14) 0.5307(5) 0.22541(9) 0.0465(6) Uani 1 1 d . . .
H6 H 0.2505 0.6154 0.2377 0.056 Uiso 1 1 calc R . .
C7 C 0.17536(14) 0.3231(5) 0.25685(9) 0.0459(5) Uani 1 1 d . . .
H7 H 0.2238 0.2675 0.2902 0.055 Uiso 1 1 calc R . .
C8 C 0.09058(13) 0.1949(5) 0.24078(8) 0.0420(5) Uani 1 1 d . . .
H8 H 0.0796 0.0535 0.2626 0.050 Uiso 1 1 calc R . .
C8A C 0.02209(13) 0.2802(4) 0.19162(8) 0.0353(5) Uani 1 1 d . . .
N9 N -0.06740(11) 0.1840(4) 0.16604(7) 0.0377(4) Uani 1 1 d . . .
H9 H -0.0914(13) 0.049(5) 0.1790(8) 0.047(6) Uiso 1 1 d . . .
C9A C -0.11107(12) 0.3207(4) 0.11625(8) 0.0334(5) Uani 1 1 d . . .
C10 C -0.26488(13) 0.0779(4) 0.08714(8) 0.0412(5) Uani 1 1 d . . .
H10A H -0.2293 -0.0739 0.1122 0.049 Uiso 1 1 calc R . .
H10B H -0.3059 -0.0109 0.0522 0.049 Uiso 1 1 calc R . .
C11 C -0.32314(13) 0.2299(4) 0.11217(9) 0.0436(5) Uani 1 1 d . . .
H11A H -0.2820 0.3040 0.1485 0.052 Uiso 1 1 calc R . .
H11B H -0.3534 0.3934 0.0888 0.052 Uiso 1 1 calc R . .
C12 C -0.39633(13) 0.0483(5) 0.11898(9) 0.0440(5) Uani 1 1 d . . .
H12A H -0.4371 -0.0286 0.0828 0.053 Uiso 1 1 calc R . .
H12B H -0.3662 -0.1131 0.1431 0.053 Uiso 1 1 calc R . .
C13 C -0.45431(13) 0.2062(5) 0.14292(9) 0.0461(5) Uani 1 1 d . . .
H13A H -0.4129 0.3009 0.1770 0.055 Uiso 1 1 calc R . .
H13B H -0.4895 0.3547 0.1168 0.055 Uiso 1 1 calc R . .
C14 C -0.52082(13) 0.0232(5) 0.15563(9) 0.0467(5) Uani 1 1 d . . .
H14A H -0.5591 -0.0824 0.1222 0.056 Uiso 1 1 calc R . .
H14B H -0.4852 -0.1167 0.1838 0.056 Uiso 1 1 calc R . .
C15 C -0.58333(15) 0.1801(5) 0.17567(10) 0.0556(6) Uani 1 1 d . . .
H15A H -0.6197 0.3185 0.1474 0.067 Uiso 1 1 calc R . .
H15B H -0.5453 0.2868 0.2090 0.067 Uiso 1 1 calc R . .
C16 C -0.64862(15) -0.0088(6) 0.18856(11) 0.0676(7) Uani 1 1 d . . .
H16A H -0.6878 -0.1114 0.1555 0.101 Uiso 1 1 calc R . .
H16B H -0.6870 0.1066 0.2014 0.101 Uiso 1 1 calc R . .
H16C H -0.6133 -0.1438 0.2171 0.101 Uiso 1 1 calc R . .

loop_
_atom_site_aniso_label
_atom_site_aniso_U_11
_atom_site_aniso_U_22
_atom_site_aniso_U_33
_atom_site_aniso_U_23
_atom_site_aniso_U_13
_atom_site_aniso_U_12
C1 0.0369(11) 0.0364(11) 0.0444(12) -0.0099(10) 0.0242(10) -0.0039(9)
C2 0.0381(11) 0.0472(13) 0.0417(12) -0.0091(10) 0.0207(10) -0.0001(10)
C21 0.0456(13) 0.0767(18) 0.0520(14) -0.0055(13) 0.0164(11) -0.0049(12)
C3 0.0438(12) 0.0409(12) 0.0380(12) -0.0014(10) 0.0220(10) 0.0073(10)
O3 0.0531(9) 0.0587(10) 0.0440(8) 0.0084(8) 0.0252(7) 0.0121(8)
C31 0.0630(15) 0.0812(18) 0.0461(13) 0.0004(13) 0.0315(12) 0.0048(13)
C4 0.0403(11) 0.0327(11) 0.0443(12) -0.0046(10) 0.0282(10) 0.0004(9)
N4 0.0482(11) 0.0432(11) 0.0497(12) 0.0046(10) 0.0280(10) -0.0032(10)
C4A 0.0368(11) 0.0317(10) 0.0376(11) -0.0049(9) 0.0218(9) -0.0013(9)
C4B 0.0378(11) 0.0322(10) 0.0401(11) -0.0065(9) 0.0249(9) -0.0008(9)
C5 0.0412(12) 0.0393(12) 0.0489(13) -0.0056(10) 0.0266(11) -0.0064(9)
C6 0.0373(12) 0.0521(14) 0.0520(13) -0.0097(12) 0.0200(11) -0.0069(10)
C7 0.0415(12) 0.0525(14) 0.0439(12) -0.0015(11) 0.0174(10) 0.0048(11)
C8 0.0471(12) 0.0424(12) 0.0420(12) 0.0001(10) 0.0238(11) 0.0011(10)
C8A 0.0380(11) 0.0344(11) 0.0404(11) -0.0068(9) 0.0231(10) -0.0021(9)
N9 0.0410(10) 0.0349(10) 0.0445(10) -0.0008(8) 0.0248(8) -0.0076(8)
C9A 0.0377(11) 0.0315(10) 0.0380(11) -0.0052(9) 0.0226(9) -0.0019(9)
C10 0.0383(11) 0.0405(12) 0.0497(12) -0.0094(10) 0.0230(10) -0.0061(9)
C11 0.0416(11) 0.0422(12) 0.0539(13) -0.0064(11) 0.0266(10) -0.0056(10)
C12 0.0366(11) 0.0462(13) 0.0542(13) -0.0067(11) 0.0234(10) -0.0056(10)
C13 0.0402(11) 0.0478(13) 0.0561(13) -0.0014(11) 0.0255(10) -0.0008(10)
C14 0.0406(12) 0.0505(13) 0.0547(13) -0.0023(11) 0.0252(10) -0.0038(10)
C15 0.0480(13) 0.0597(15) 0.0683(15) 0.0001(13) 0.0329(12) 0.0003(11)
C16 0.0539(14) 0.0772(18) 0.0889(18) 0.0103(15) 0.0467(14) 0.0040(13)

loop_
_atom_type_symbol
_atom_type_description
_atom_type_scat_dispersion_real
_atom_type_scat_dispersion_imag
_atom_type_scat_source
C C 0.0033 0.0016 'International Tables Vol C Tables 4.2.6.8 and 6.1.1.4'
H H 0.0000 0.0000 'International Tables Vol C Tables 4.2.6.8 and 6.1.1.4'
N N 0.0061 0.0033 'International Tables Vol C Tables 4.2.6.8 and 6.1.1.4'
O O 0.0106 0.0060 'International Tables Vol C Tables 4.2.6.8 and 6.1.1.4'

loop_
_geom_angle_atom_site_label_1
_geom_angle_atom_site_label_2
_geom_angle_atom_site_label_3
_geom_angle
_geom_angle_site_symmetry_1
_geom_angle_site_symmetry_3
_geom_angle_publ_flag
C9A C1 C2 116.43(17) . . ?
C9A C1 C10 120.93(18) . . ?
C2 C1 C10 122.60(17) . . ?
C1 C2 C3 120.15(18) . . ?
C1 C2 C21 121.05(19) . . ?
C3 C2 C21 118.79(19) . . ?
C2 C21 H21A 109.5 . . ?
C2 C21 H21B 109.5 . . ?
H21A C21 H21B 109.5 . . ?
C2 C21 H21C 109.5 . . ?
H21A C21 H21C 109.5 . . ?
H21B C21 H21C 109.5 . . ?
C4 C3 O3 116.96(17) . . ?
C4 C3 C2 123.28(18) . . ?
O3 C3 C2 119.72(18) . . ?
C3 O3 C31 111.66(16) . . ?
O3 C31 H31A 109.5 . . ?
O3 C31 H31B 109.5 . . ?
H31A C31 H31B 109.5 . . ?
O3 C31 H31C 109.5 . . ?
H31A C31 H31C 109.5 . . ?
H31B C31 H31C 109.5 . . ?
C3 C4 N4 120.80(19) . . ?
C3 C4 C4A 117.14(17) . . ?
N4 C4 C4A 121.95(18) . . ?
C4 N4 H4A 113.8(13) . . ?
C4 N4 H4B 111.5(15) . . ?
H4A N4 H4B 110(2) . . ?
C4 C4A C9A 119.04(17) . . ?
C4 C4A C4B 133.53(17) . . ?
C9A C4A C4B 107.35(16) . . ?
C5 C4B C8A 118.08(18) . . ?
C5 C4B C4A 135.48(18) . . ?
C8A C4B C4A 106.42(16) . . ?
C6 C5 C4B 119.41(19) . . ?
C6 C5 H5 120.3 . . ?
C4B C5 H5 120.3 . . ?
C5 C6 C7 121.11(19) . . ?
C5 C6 H6 119.4 . . ?
C7 C6 H6 119.4 . . ?
C8 C7 C6 121.5(2) . . ?
C8 C7 H7 119.3 . . ?
C6 C7 H7 119.3 . . ?
C7 C8 C8A 117.5(2) . . ?
C7 C8 H8 121.3 . . ?
C8A C8 H8 121.3 . . ?
N9 C8A C8 129.02(18) . . ?
N9 C8A C4B 108.53(17) . . ?
C8 C8A C4B 122.44(18) . . ?
C8A N9 C9A 109.61(17) . . ?
C8A N9 H9 124.4(13) . . ?
C9A N9 H9 125.9(13) . . ?
N9 C9A C1 128.10(17) . . ?
N9 C9A C4A 108.05(16) . . ?
C1 C9A C4A 123.82(18) . . ?
C1 C10 C11 112.11(16) . . ?
C1 C10 H10A 109.2 . . ?
C11 C10 H10A 109.2 . . ?
C1 C10 H10B 109.2 . . ?
C11 C10 H10B 109.2 . . ?
H10A C10 H10B 107.9 . . ?
C12 C11 C10 114.68(17) . . ?
C12 C11 H11A 108.6 . . ?
C10 C11 H11A 108.6 . . ?
C12 C11 H11B 108.6 . . ?
C10 C11 H11B 108.6 . . ?
H11A C11 H11B 107.6 . . ?
C13 C12 C11 113.53(17) . . ?
C13 C12 H12A 108.9 . . ?
C11 C12 H12A 108.9 . . ?
C13 C12 H12B 108.9 . . ?
C11 C12 H12B 108.9 . . ?
H12A C12 H12B 107.7 . . ?
C14 C13 C12 114.45(18) . . ?
C14 C13 H13A 108.6 . . ?
C12 C13 H13A 108.6 . . ?
C14 C13 H13B 108.6 . . ?
C12 C13 H13B 108.6 . . ?
H13A C13 H13B 107.6 . . ?
C15 C14 C13 114.93(19) . . ?
C15 C14 H14A 108.5 . . ?
C13 C14 H14A 108.5 . . ?
C15 C14 H14B 108.5 . . ?
C13 C14 H14B 108.5 . . ?
H14A C14 H14B 107.5 . . ?
C14 C15 C16 113.8(2) . . ?
C14 C15 H15A 108.8 . . ?
C16 C15 H15A 108.8 . . ?
C14 C15 H15B 108.8 . . ?
C16 C15 H15B 108.8 . . ?
H15A C15 H15B 107.7 . . ?
C15 C16 H16A 109.5 . . ?
C15 C16 H16B 109.5 . . ?
H16A C16 H16B 109.5 . . ?
C15 C16 H16C 109.5 . . ?
H16A C16 H16C 109.5 . . ?
H16B C16 H16C 109.5 . . ?

loop_
_geom_bond_atom_site_label_1
_geom_bond_atom_site_label_2
_geom_bond_distance
_geom_bond_site_symmetry_2
_geom_bond_publ_flag
C1 C9A 1.394(3) . ?
C1 C2 1.395(3) . ?
C1 C10 1.509(3) . ?
C2 C3 1.401(3) . ?
C2 C21 1.508(3) . ?
C21 H21A 0.9800 . ?
C21 H21B 0.9800 . ?
C21 H21C 0.9800 . ?
C3 C4 1.391(3) . ?
C3 O3 1.397(2) . ?
O3 C31 1.435(2) . ?
C31 H31A 0.9800 . ?
C31 H31B 0.9800 . ?
C31 H31C 0.9800 . ?
C4 N4 1.399(2) . ?
C4 C4A 1.400(3) . ?
N4 H4A 0.95(2) . ?
N4 H4B 0.88(2) . ?
C4A C9A 1.409(3) . ?
C4A C4B 1.445(3) . ?
C4B C5 1.400(3) . ?
C4B C8A 1.413(3) . ?
C5 C6 1.377(3) . ?
C5 H5 0.9500 . ?
C6 C7 1.384(3) . ?
C6 H6 0.9500 . ?
C7 C8 1.380(3) . ?
C7 H7 0.9500 . ?
C8 C8A 1.385(3) . ?
C8 H8 0.9500 . ?
C8A N9 1.384(2) . ?
N9 C9A 1.387(2) . ?
N9 H9 0.89(2) . ?
C10 C11 1.527(3) . ?
C10 H10A 0.9900 . ?
C10 H10B 0.9900 . ?
C11 C12 1.518(3) . ?
C11 H11A 0.9900 . ?
C11 H11B 0.9900 . ?
C12 C13 1.517(3) . ?
C12 H12A 0.9900 . ?
C12 H12B 0.9900 . ?
C13 C14 1.510(3) . ?
C13 H13A 0.9900 . ?
C13 H13B 0.9900 . ?
C14 C15 1.504(3) . ?
C14 H14A 0.9900 . ?
C14 H14B 0.9900 . ?
C15 C16 1.514(3) . ?
C15 H15A 0.9900 . ?
C15 H15B 0.9900 . ?
C16 H16A 0.9800 . ?
C16 H16B 0.9800 . ?
C16 H16C 0.9800 . ?

loop_
_geom_torsion_atom_site_label_1
_geom_torsion_atom_site_label_2
_geom_torsion_atom_site_label_3
_geom_torsion_atom_site_label_4
_geom_torsion
_geom_torsion_site_symmetry_1
_geom_torsion_site_symmetry_2
_geom_torsion_site_symmetry_3
_geom_torsion_site_symmetry_4
_geom_torsion_publ_flag
C9A C1 C2 C3 -1.2(3) . . . . ?
C10 C1 C2 C3 176.39(17) . . . . ?
C9A C1 C2 C21 179.00(18) . . . . ?
C10 C1 C2 C21 -3.4(3) . . . . ?
C1 C2 C3 C4 -2.1(3) . . . . ?
C21 C2 C3 C4 177.76(19) . . . . ?
C1 C2 C3 O3 -179.59(17) . . . . ?
C21 C2 C3 O3 0.2(3) . . . . ?
C4 C3 O3 C31 90.4(2) . . . . ?
C2 C3 O3 C31 -91.9(2) . . . . ?
O3 C3 C4 N4 -1.8(3) . . . . ?
C2 C3 C4 N4 -179.36(18) . . . . ?
O3 C3 C4 C4A -178.05(16) . . . . ?
C2 C3 C4 C4A 4.4(3) . . . . ?
C3 C4 C4A C9A -3.4(3) . . . . ?
N4 C4 C4A C9A -179.63(17) . . . . ?
C3 C4 C4A C4B 173.01(19) . . . . ?
N4 C4 C4A C4B -3.2(3) . . . . ?
C4 C4A C4B C5 1.5(4) . . . . ?
C9A C4A C4B C5 178.2(2) . . . . ?
C4 C4A C4B C8A -176.98(19) . . . . ?
C9A C4A C4B C8A -0.3(2) . . . . ?
C8A C4B C5 C6 0.6(3) . . . . ?
C4A C4B C5 C6 -177.8(2) . . . . ?
C4B C5 C6 C7 -0.3(3) . . . . ?
C5 C6 C7 C8 -0.2(3) . . . . ?
C6 C7 C8 C8A 0.5(3) . . . . ?
C7 C8 C8A N9 178.95(18) . . . . ?
C7 C8 C8A C4B -0.2(3) . . . . ?
C5 C4B C8A N9 -179.66(16) . . . . ?
C4A C4B C8A N9 -0.9(2) . . . . ?
C5 C4B C8A C8 -0.3(3) . . . . ?
C4A C4B C8A C8 178.48(17) . . . . ?
C8 C8A N9 C9A -177.57(18) . . . . ?
C4B C8A N9 C9A 1.7(2) . . . . ?
C8A N9 C9A C1 176.31(18) . . . . ?
C8A N9 C9A C4A -1.9(2) . . . . ?
C2 C1 C9A N9 -175.89(18) . . . . ?
C10 C1 C9A N9 6.5(3) . . . . ?
C2 C1 C9A C4A 2.0(3) . . . . ?
C10 C1 C9A C4A -175.57(17) . . . . ?
C4 C4A C9A N9 178.57(16) . . . . ?
C4B C4A C9A N9 1.3(2) . . . . ?
C4 C4A C9A C1 0.3(3) . . . . ?
C4B C4A C9A C1 -176.98(17) . . . . ?
C9A C1 C10 C11 90.5(2) . . . . ?
C2 C1 C10 C11 -87.0(2) . . . . ?
C1 C10 C11 C12 174.69(17) . . . . ?
C10 C11 C12 C13 -178.90(18) . . . . ?
C11 C12 C13 C14 -173.86(18) . . . . ?
C12 C13 C14 C15 -175.88(19) . . . . ?
C13 C14 C15 C16 -179.5(2) . . . . ?

loop_
_cod_related_entry_id
_cod_related_entry_database
_cod_related_entry_code
1 ChemSpider 30653111
